data_4078054
loop_
_publ_author_name
'Aharonovich, Sinai'
'Botoshansky, Mark'
'Balazs, Yael S.'
'Eisen, Moris S.'

_publ_section_title
;
 Elucidation of Substituent Effects in the Polymerization of Propylene
 Promoted by Titanium Amidinates
;
_journal_issue 8
_journal_name_full Organometallics
_journal_page_first 3435
_journal_paper_doi 10.1021/om300068w
_journal_volume 31
_journal_year 2012
_chemical_formula_moiety 'C30 H54 Cl2 N4 Si4 Ti'
_chemical_formula_sum 'C30 H54 Cl2 N4 Si4 Ti'
_chemical_formula_weight 701.93
_chemical_name_common tioeth
_chemical_name_systematic
; 
 ? 
;
_space_group_IT_number 15
_symmetry_cell_setting monoclinic
_symmetry_space_group_name_Hall '-C 2yc'
_symmetry_space_group_name_H-M 'C 1 2/c 1'
_atom_sites_solution_hydrogens geom
_atom_sites_solution_primary direct
_atom_sites_solution_secondary difmap
_audit_creation_method SHELXL-97
_cell_angle_alpha 90.00
_cell_angle_beta 97.45(3)
_cell_angle_gamma 90.00
_cell_formula_units_Z 4
_cell_length_a 20.849(4)
_cell_length_b 8.695(2)
_cell_length_c 21.729(4)
_cell_measurement_reflns_used 7550
_cell_measurement_temperature 230(2)
_cell_measurement_theta_max 26.733
_cell_measurement_theta_min 1.018
_cell_volume 3905.8(14)
_computing_cell_refinement 'HKL Scalepack (Otwinowski & Minor 1997)'
_computing_data_collection 'Nonius (1997), KappaCCD Collect Program'
_computing_data_reduction
;
HKL Denzo and Scalepack (Otwinowski & Minor 1997) 
;
_computing_molecular_graphics
;
Molecular Structure Corporation (1999). 
ORTEP. TEXRAY Structure Analysis Package. 
MSC, 3200 Research Forest Drive, The 
Woodlands,TX 77381, USA.
;
_computing_publication_material 'SHELXL-97 (Sheldrick, 1997)'
_computing_structure_refinement 'SHELXL-97 (Sheldrick, 1997)'
_computing_structure_solution
;
S.Mackay, C.J.Gilmore, C.Edwards, M. Tremayne, N. Stuart, K.Shankland 
"maXus": a computer program for the solution and refinement of crystal 
structures from diffraction data University of Glasgow, Scotland, UK, 
Nonius BV, Delft, The Netherlands and MacScience Co. Ltd.,
Yokohama, Japan (1998)
;
_diffrn_ambient_temperature 230.0(1)
_diffrn_measured_fraction_theta_full 0.999
_diffrn_measured_fraction_theta_max 0.999
_diffrn_measurement_device_type 'Nonius KappaCCD'
_diffrn_measurement_method 'phi- ans omega-scans'
_diffrn_radiation_monochromator graphite
_diffrn_radiation_source 'fine-focus sealed tube'
_diffrn_radiation_type MoK\a
_diffrn_radiation_wavelength 0.71073
_diffrn_reflns_av_R_equivalents 0.0401
_diffrn_reflns_av_sigmaI/netI 0.0932
_diffrn_reflns_limit_h_max 26
_diffrn_reflns_limit_h_min -25
_diffrn_reflns_limit_k_max 10
_diffrn_reflns_limit_k_min -10
_diffrn_reflns_limit_l_max 27
_diffrn_reflns_limit_l_min -27
_diffrn_reflns_number 7550
_diffrn_reflns_theta_full 26.50
_diffrn_reflns_theta_max 26.50
_diffrn_reflns_theta_min 1.89
_diffrn_standards_interval_count 0
_exptl_absorpt_coefficient_mu 0.503
_exptl_absorpt_correction_type none
_exptl_crystal_colour red
_exptl_crystal_density_diffrn 1.194
_exptl_crystal_density_method 'not measured'
_exptl_crystal_description plate
_exptl_crystal_F_000 1496
_exptl_crystal_size_max 0.42
_exptl_crystal_size_mid 0.15
_exptl_crystal_size_min 0.06
_refine_diff_density_max 0.176
_refine_diff_density_min -0.345
_refine_diff_density_rms 0.057
_refine_ls_extinction_method none
_refine_ls_goodness_of_fit_ref 0.814
_refine_ls_hydrogen_treatment constr
_refine_ls_matrix_type full
_refine_ls_number_parameters 188
_refine_ls_number_reflns 4036
_refine_ls_number_restraints 0
_refine_ls_restrained_S_all 0.814
_refine_ls_R_factor_all 0.0830
_refine_ls_R_factor_gt 0.0362
_refine_ls_shift/su_max 0.000
_refine_ls_shift/su_mean 0.000
_refine_ls_structure_factor_coef Fsqd
_refine_ls_weighting_details 'calc w=1/[\s^2^(Fo^2^)+(0.0444P)^2^+0.0000P] where P=(Fo^2^+2Fc^2^)/3'
_refine_ls_weighting_scheme calc
_refine_ls_wR_factor_gt 0.0832
_refine_ls_wR_factor_ref 0.0888
_reflns_number_gt 2134
_reflns_number_total 4036
_reflns_threshold_expression >2sigma(I)
_cod_data_source_file om300068w_si_002.cif
_cod_data_source_block Moris-101
_cod_original_sg_symbol_H-M C2/c
_cod_database_code 4078054

loop_
_symmetry_equiv_pos_as_xyz
'x, y, z'
'-x, y, -z+1/2'
'x+1/2, y+1/2, z'
'-x+1/2, y+1/2, -z+1/2'
'-x, -y, -z'
'x, -y, z-1/2'
'-x+1/2, -y+1/2, -z'
'x+1/2, -y+1/2, z-1/2'

loop_
_atom_site_label
_atom_site_type_symbol
_atom_site_fract_x
_atom_site_fract_y
_atom_site_fract_z
_atom_site_U_iso_or_equiv
_atom_site_adp_type
_atom_site_occupancy
_atom_site_symmetry_multiplicity
_atom_site_calc_flag
_atom_site_refinement_flags
Ti1 Ti 0.0000 0.15787(6) 0.2500 0.03930(17) Uani 1 2 d S
Cl1 Cl -0.03203(3) -0.01989(7) 0.31749(3) 0.0620(2) Uani 1 1 d .
Si1 Si 0.16763(3) 0.09285(8) 0.29263(3) 0.0488(2) Uani 1 1 d .
Si2 Si -0.03876(3) 0.45219(8) 0.35613(3) 0.04517(19) Uani 1 1 d .
N1 N 0.09456(8) 0.1963(2) 0.29063(8) 0.0377(4) Uani 1 1 d .
N2 N 0.01098(8) 0.3293(2) 0.31893(7) 0.0368(4) Uani 1 1 d .
C1 C 0.23499(11) 0.1699(3) 0.34872(12) 0.0690(8) Uani 1 1 d .
H1A H 0.2444 0.2735 0.3375 0.104 Uiso 1 1 d R
H1B H 0.2727 0.1072 0.3479 0.104 Uiso 1 1 d R
H1C H 0.2226 0.1688 0.3897 0.104 Uiso 1 1 d R
C2 C 0.15194(13) -0.1079(3) 0.31428(15) 0.0830(10) Uani 1 1 d .
H2A H 0.1376 -0.1098 0.3550 0.125 Uiso 0.64(3) 1 calc PR
H2B H 0.1913 -0.1677 0.3152 0.125 Uiso 0.64(3) 1 calc PR
H2C H 0.1186 -0.1517 0.2840 0.125 Uiso 0.64(3) 1 calc PR
H2D H 0.1608 -0.1763 0.2811 0.125 Uiso 0.36(3) 1 calc PR
H2E H 0.1070 -0.1184 0.3210 0.125 Uiso 0.36(3) 1 calc PR
H2F H 0.1798 -0.1344 0.3521 0.125 Uiso 0.36(3) 1 calc PR
C3 C 0.19529(12) 0.1027(4) 0.21486(12) 0.0752(9) Uani 1 1 d .
H3A H 0.2033 0.2080 0.2049 0.113 Uiso 1 1 d R
H3B H 0.1625 0.0610 0.1843 0.113 Uiso 1 1 d R
H3C H 0.2344 0.0443 0.2151 0.113 Uiso 1 1 d R
C4 C 0.07323(10) 0.2930(3) 0.33146(10) 0.0386(5) Uani 1 1 d .
C5 C 0.00615(12) 0.6035(3) 0.40387(12) 0.0691(8) Uani 1 1 d .
H5A H 0.0306 0.6642 0.3783 0.104 Uiso 1 1 d R
H5B H 0.0350 0.5565 0.4366 0.104 Uiso 1 1 d R
H5C H -0.0240 0.6684 0.4215 0.104 Uiso 1 1 d R
C6 C -0.08616(13) 0.3353(3) 0.40558(12) 0.0740(9) Uani 1 1 d .
H6A H -0.1096 0.2560 0.3806 0.111 Uiso 0.59(3) 1 calc PR
H6B H -0.1166 0.4010 0.4234 0.111 Uiso 0.59(3) 1 calc PR
H6C H -0.0571 0.2879 0.4386 0.111 Uiso 0.59(3) 1 calc PR
H6D H -0.0792 0.3739 0.4478 0.111 Uiso 0.41(3) 1 calc PR
H6E H -0.0723 0.2289 0.4050 0.111 Uiso 0.41(3) 1 calc PR
H6F H -0.1318 0.3420 0.3898 0.111 Uiso 0.41(3) 1 calc PR
C7 C -0.09340(12) 0.5457(3) 0.29303(11) 0.0607(7) Uani 1 1 d .
H7A H -0.1171 0.4684 0.2680 0.091 Uiso 1 1 d R
H7B H -0.0683 0.6054 0.2677 0.091 Uiso 1 1 d R
H7C H -0.1231 0.6117 0.3107 0.091 Uiso 1 1 d R
C8 C 0.11648(10) 0.3547(3) 0.38716(10) 0.0425(6) Uani 1 1 d .
C9 C 0.15419(11) 0.4839(3) 0.37980(12) 0.0524(7) Uani 1 1 d .
H9 H 0.1523 0.5293 0.3409 0.063 Uiso 1 1 d R
C10 C 0.19426(13) 0.5457(3) 0.42892(12) 0.0651(8) Uani 1 1 d .
H10 H 0.2191 0.6325 0.4239 0.078 Uiso 1 1 d R
C11 C 0.19637(13) 0.4745(4) 0.48609(13) 0.0694(8) Uani 1 1 d .
H11 H 0.2231 0.5143 0.5199 0.083 Uiso 1 1 d R
C12 C 0.15955(12) 0.3454(3) 0.49407(11) 0.0603(7) Uani 1 1 d .
H12 H 0.1622 0.2991 0.5329 0.072 Uiso 1 1 d R
C13 C 0.11875(11) 0.2844(3) 0.44456(11) 0.0509(6) Uani 1 1 d .
C14 C 0.07811(13) 0.1428(3) 0.45356(13) 0.0703(8) Uani 1 1 d .
H14A H 0.0385 0.1765 0.4684 0.084 Uiso 1 1 d R
H14B H 0.0662 0.0953 0.4133 0.084 Uiso 1 1 d R
C15 C 0.10671(19) 0.0261(4) 0.4965(2) 0.155(2) Uani 1 1 d .
H15A H 0.0769 -0.0573 0.4985 0.233 Uiso 1 1 d R
H15B H 0.1180 0.0690 0.5372 0.233 Uiso 1 1 d R
H15C H 0.1450 -0.0111 0.4812 0.233 Uiso 1 1 d R

loop_
_atom_site_aniso_label
_atom_site_aniso_U_11
_atom_site_aniso_U_22
_atom_site_aniso_U_33
_atom_site_aniso_U_23
_atom_site_aniso_U_13
_atom_site_aniso_U_12
Ti1 0.0389(3) 0.0324(3) 0.0456(4) 0.000 0.0016(3) 0.000
Cl1 0.0608(4) 0.0479(4) 0.0748(5) 0.0205(3) -0.0011(4) -0.0100(3)
Si1 0.0393(4) 0.0459(4) 0.0607(5) -0.0018(4) 0.0046(3) 0.0070(3)
Si2 0.0499(4) 0.0461(4) 0.0400(4) -0.0030(3) 0.0078(3) 0.0087(3)
N1 0.0376(10) 0.0333(11) 0.0419(11) -0.0006(9) 0.0039(8) 0.0019(8)
N2 0.0374(10) 0.0367(11) 0.0362(10) 0.0032(9) 0.0042(8) 0.0019(9)
C1 0.0376(14) 0.083(2) 0.084(2) -0.0072(17) -0.0007(13) 0.0104(14)
C2 0.0669(18) 0.0488(18) 0.129(3) 0.0081(19) -0.0035(18) 0.0170(16)
C3 0.0551(16) 0.098(2) 0.076(2) -0.0147(18) 0.0210(15) 0.0121(17)
C4 0.0437(13) 0.0340(13) 0.0380(13) 0.0048(11) 0.0055(11) -0.0014(11)
C5 0.0742(18) 0.0592(18) 0.0711(19) -0.0206(15) -0.0012(15) 0.0178(16)
C6 0.083(2) 0.078(2) 0.0667(18) -0.0001(17) 0.0301(16) 0.0072(17)
C7 0.0584(16) 0.0610(18) 0.0623(17) -0.0044(14) 0.0068(13) 0.0234(14)
C8 0.0415(13) 0.0442(15) 0.0409(13) -0.0037(12) 0.0016(11) 0.0016(11)
C9 0.0545(15) 0.0528(16) 0.0483(15) 0.0028(13) 0.0004(13) -0.0072(13)
C10 0.0638(17) 0.0641(19) 0.0637(18) -0.0060(16) -0.0056(15) -0.0098(15)
C11 0.0640(18) 0.086(2) 0.0533(18) -0.0165(17) -0.0121(14) -0.0018(17)
C12 0.0599(17) 0.076(2) 0.0425(15) 0.0003(14) -0.0043(13) -0.0019(16)
C13 0.0511(15) 0.0559(16) 0.0449(15) 0.0055(13) 0.0029(12) 0.0064(13)
C14 0.0753(19) 0.073(2) 0.0601(17) 0.0212(16) -0.0007(14) -0.0115(16)
C15 0.133(3) 0.127(4) 0.187(5) 0.100(3) -0.051(3) -0.041(3)

loop_
_atom_type_symbol
_atom_type_description
_atom_type_scat_dispersion_real
_atom_type_scat_dispersion_imag
_atom_type_scat_source
Ti Ti 0.2776 0.4457 'International Tables Vol C Tables 4.2.6.8 and 6.1.1.4'
Cl Cl 0.1484 0.1585 'International Tables Vol C Tables 4.2.6.8 and 6.1.1.4'
Si Si 0.0817 0.0704 'International Tables Vol C Tables 4.2.6.8 and 6.1.1.4'
C C 0.0033 0.0016 'International Tables Vol C Tables 4.2.6.8 and 6.1.1.4'
H H 0.0000 0.0000 'International Tables Vol C Tables 4.2.6.8 and 6.1.1.4'
N N 0.0061 0.0033 'International Tables Vol C Tables 4.2.6.8 and 6.1.1.4'

loop_
_geom_angle_atom_site_label_1
_geom_angle_atom_site_label_2
_geom_angle_atom_site_label_3
_geom_angle
_geom_angle_site_symmetry_1
_geom_angle_site_symmetry_3
N1 Ti1 N1 161.51(10) 2 .
N1 Ti1 N2 101.42(7) 2 .
N1 Ti1 N2 64.81(7) . .
N1 Ti1 N2 64.82(7) 2 2
N1 Ti1 N2 101.42(7) . 2
N2 Ti1 N2 89.81(9) . 2
N1 Ti1 Cl1 100.12(5) 2 2
N1 Ti1 Cl1 92.36(5) . 2
N2 Ti1 Cl1 156.99(5) . 2
N2 Ti1 Cl1 92.07(5) 2 2
N1 Ti1 Cl1 92.36(5) 2 .
N1 Ti1 Cl1 100.12(5) . .
N2 Ti1 Cl1 92.07(5) . .
N2 Ti1 Cl1 156.99(5) 2 .
Cl1 Ti1 Cl1 95.05(5) 2 .
N1 Ti1 C4 133.56(7) 2 .
N1 Ti1 C4 32.71(6) . .
N2 Ti1 C4 32.42(6) . .
N2 Ti1 C4 99.93(7) 2 .
Cl1 Ti1 C4 125.02(5) 2 .
Cl1 Ti1 C4 93.81(5) . .
N1 Ti1 C4 32.71(6) 2 2
N1 Ti1 C4 133.56(7) . 2
N2 Ti1 C4 99.94(7) . 2
N2 Ti1 C4 32.42(6) 2 2
Cl1 Ti1 C4 93.81(5) 2 2
Cl1 Ti1 C4 125.01(5) . 2
C4 Ti1 C4 123.40(10) . 2
N1 Si1 C2 107.87(11) . .
N1 Si1 C3 108.86(11) . .
C2 Si1 C3 111.17(15) . .
N1 Si1 C1 114.09(11) . .
C2 Si1 C1 108.48(13) . .
C3 Si1 C1 106.40(12) . .
N2 Si2 C5 113.83(10) . .
N2 Si2 C7 105.63(10) . .
C5 Si2 C7 108.68(13) . .
N2 Si2 C6 108.90(11) . .
C5 Si2 C6 109.47(13) . .
C7 Si2 C6 110.27(12) . .
C4 N1 Si1 131.56(15) . .
C4 N1 Ti1 90.24(12) . .
Si1 N1 Ti1 134.12(10) . .
C4 N2 Si2 131.98(15) . .
C4 N2 Ti1 89.49(13) . .
Si2 N2 Ti1 137.89(10) . .
Si1 C1 H1A 109.5 . .
Si1 C1 H1B 109.5 . .
H1A C1 H1B 109.5 . .
Si1 C1 H1C 109.4 . .
H1A C1 H1C 109.5 . .
H1B C1 H1C 109.5 . .
Si1 C2 H2A 109.5 . .
Si1 C2 H2B 109.5 . .
H2A C2 H2B 109.5 . .
Si1 C2 H2C 109.5 . .
H2A C2 H2C 109.5 . .
H2B C2 H2C 109.5 . .
Si1 C2 H2D 109.5 . .
H2A C2 H2D 141.1 . .
H2B C2 H2D 56.3 . .
H2C C2 H2D 56.3 . .
Si1 C2 H2E 109.5 . .
H2A C2 H2E 56.3 . .
H2B C2 H2E 141.1 . .
H2C C2 H2E 56.3 . .
H2D C2 H2E 109.5 . .
Si1 C2 H2F 109.5 . .
H2A C2 H2F 56.3 . .
H2B C2 H2F 56.3 . .
H2C C2 H2F 141.1 . .
H2D C2 H2F 109.5 . .
H2E C2 H2F 109.5 . .
Si1 C3 H3A 109.4 . .
Si1 C3 H3B 109.5 . .
H3A C3 H3B 109.5 . .
Si1 C3 H3C 109.6 . .
H3A C3 H3C 109.5 . .
H3B C3 H3C 109.5 . .
N2 C4 N1 114.36(19) . .
N2 C4 C8 123.06(19) . .
N1 C4 C8 122.58(19) . .
N2 C4 Ti1 58.09(11) . .
N1 C4 Ti1 57.05(11) . .
C8 C4 Ti1 171.38(15) . .
Si2 C5 H5A 109.5 . .
Si2 C5 H5B 109.5 . .
H5A C5 H5B 109.5 . .
Si2 C5 H5C 109.4 . .
H5A C5 H5C 109.5 . .
H5B C5 H5C 109.5 . .
Si2 C6 H6A 109.5 . .
Si2 C6 H6B 109.5 . .
H6A C6 H6B 109.5 . .
Si2 C6 H6C 109.5 . .
H6A C6 H6C 109.5 . .
H6B C6 H6C 109.5 . .
Si2 C6 H6D 109.5 . .
H6A C6 H6D 141.1 . .
H6B C6 H6D 56.3 . .
H6C C6 H6D 56.3 . .
Si2 C6 H6E 109.5 . .
H6A C6 H6E 56.3 . .
H6B C6 H6E 141.1 . .
H6C C6 H6E 56.3 . .
H6D C6 H6E 109.5 . .
Si2 C6 H6F 109.5 . .
H6A C6 H6F 56.3 . .
H6B C6 H6F 56.3 . .
H6C C6 H6F 141.1 . .
H6D C6 H6F 109.5 . .
H6E C6 H6F 109.5 . .
Si2 C7 H7A 109.5 . .
Si2 C7 H7B 109.4 . .
H7A C7 H7B 109.5 . .
Si2 C7 H7C 109.5 . .
H7A C7 H7C 109.5 . .
H7B C7 H7C 109.5 . .
C13 C8 C9 120.4(2) . .
C13 C8 C4 120.8(2) . .
C9 C8 C4 118.8(2) . .
C10 C9 C8 121.4(2) . .
C10 C9 H9 119.3 . .
C8 C9 H9 119.3 . .
C9 C10 C11 117.9(3) . .
C9 C10 H10 121.1 . .
C11 C10 H10 121.1 . .
C12 C11 C10 121.5(2) . .
C12 C11 H11 119.3 . .
C10 C11 H11 119.3 . .
C11 C12 C13 120.5(2) . .
C11 C12 H12 119.7 . .
C13 C12 H12 119.8 . .
C8 C13 C12 118.4(2) . .
C8 C13 C14 121.2(2) . .
C12 C13 C14 120.3(2) . .
C15 C14 C13 117.3(3) . .
C15 C14 H14A 107.1 . .
C13 C14 H14A 108.1 . .
C15 C14 H14B 108.5 . .
C13 C14 H14B 108.1 . .
H14A C14 H14B 107.4 . .
C14 C15 H15A 110.1 . .
C14 C15 H15B 110.6 . .
H15A C15 H15B 109.5 . .
C14 C15 H15C 107.7 . .
H15A C15 H15C 109.5 . .
H15B C15 H15C 109.5 . .

loop_
_geom_bond_atom_site_label_1
_geom_bond_atom_site_label_2
_geom_bond_distance
_geom_bond_site_symmetry_2
Ti1 N1 2.0799(17) 2
Ti1 N1 2.0800(17) .
Ti1 N2 2.1044(18) .
Ti1 N2 2.1044(18) 2
Ti1 Cl1 2.2890(8) 2
Ti1 Cl1 2.2890(8) .
Ti1 C4 2.479(2) .
Ti1 C4 2.479(2) 2
Si1 N1 1.7649(17) .
Si1 C2 1.848(3) .
Si1 C3 1.857(3) .
Si1 C1 1.861(2) .
Si2 N2 1.7572(18) .
Si2 C5 1.853(3) .
Si2 C7 1.853(2) .
Si2 C6 1.855(3) .
N1 C4 1.340(3) .
N2 C4 1.329(2) .
C1 H1A 0.9600 .
C1 H1B 0.9600 .
C1 H1C 0.9600 .
C2 H2A 0.9700 .
C2 H2B 0.9700 .
C2 H2C 0.9700 .
C2 H2D 0.9700 .
C2 H2E 0.9700 .
C2 H2F 0.9700 .
C3 H3A 0.9600 .
C3 H3B 0.9599 .
C3 H3C 0.9600 .
C4 C8 1.511(3) .
C5 H5A 0.9600 .
C5 H5B 0.9600 .
C5 H5C 0.9600 .
C6 H6A 0.9700 .
C6 H6B 0.9700 .
C6 H6C 0.9700 .
C6 H6D 0.9700 .
C6 H6E 0.9700 .
C6 H6F 0.9700 .
C7 H7A 0.9600 .
C7 H7B 0.9600 .
C7 H7C 0.9599 .
C8 C13 1.384(3) .
C8 C9 1.392(3) .
C9 C10 1.376(3) .
C9 H9 0.9300 .
C10 C11 1.383(4) .
C10 H10 0.9300 .
C11 C12 1.384(4) .
C11 H11 0.9300 .
C12 C13 1.387(3) .
C12 H12 0.9300 .
C13 C14 1.522(3) .
C14 C15 1.453(4) .
C14 H14A 0.9700 .
C14 H14B 0.9699 .
C15 H15A 0.9600 .
C15 H15B 0.9600 .
C15 H15C 0.9600 .
